data_7042653
loop_
_publ_author_name
'Lui, Melanie W.'
'Shynkaruk, Olena'
'Oakley, Meagan'
'Sinelnikov, Regina'
'McDonald, Robert'
'Ferguson, Michael J.'
'Meldrum, Al'
'Klobukowski, Mariusz'
'Rivard, Eric'

_publ_section_title
;
 Engaging Dual Donor Sites within an N-Heterocyclic Olefin Phosphine
 Ligand
;
_journal_name_full 'Dalton Trans.'
_journal_paper_doi 10.1039/C7DT00398F
_journal_year 2017
_chemical_formula_moiety 'C40 H47 Cu I N2 P, C7 H8'
_chemical_formula_sum 'C47 H55 Cu I N2 P'
_chemical_formula_weight 869.34
_space_group_crystal_system triclinic
_space_group_IT_number 2
_space_group_name_Hall '-P 1'
_space_group_name_H-M_alt 'P -1'
_symmetry_space_group_name_Hall '-P 1'
_symmetry_space_group_name_H-M 'P -1'
_atom_sites_solution_hydrogens geom
_audit_creation_method SHELXL-2014/7
_audit_update_record
;
2017-01-24 deposited with the CCDC.
2017-04-07 downloaded from the CCDC.
;
_cell_angle_alpha 79.2065(8)
_cell_angle_beta 79.8317(10)
_cell_angle_gamma 80.8758(9)
_cell_formula_units_Z 2
_cell_length_a 10.1058(2)
_cell_length_b 13.4540(3)
_cell_length_c 16.1604(3)
_cell_measurement_reflns_used 9865
_cell_measurement_temperature 173(2)
_cell_measurement_theta_max 73.58
_cell_measurement_theta_min 2.82
_cell_volume 2106.47(7)
_computing_cell_refinement 'Bruker SAINT'
_computing_data_collection 'Bruker APEX2'
_computing_data_reduction 'Bruker SAINT'
_computing_molecular_graphics 'Bruker SHELXTL'
_computing_publication_material 'Bruker SHELXTL'
_computing_structure_refinement 'SHELXL-2014/7 (Sheldrick, 2014)'
_computing_structure_solution 'SHELXT-2014 (Sheldrick, 2015)'
_diffrn_ambient_temperature 173(2)
_diffrn_measured_fraction_theta_full 0.968
_diffrn_measured_fraction_theta_max 0.960
_diffrn_measurement_device_type 'Bruker APEX-II CCD'
_diffrn_measurement_method '\f and \w scans'
_diffrn_radiation_type CuK\a
_diffrn_radiation_wavelength 1.54178
_diffrn_reflns_av_R_equivalents 0.0146
_diffrn_reflns_av_unetI/netI 0.0207
_diffrn_reflns_Laue_measured_fraction_full 0.968
_diffrn_reflns_Laue_measured_fraction_max 0.960
_diffrn_reflns_limit_h_max 12
_diffrn_reflns_limit_h_min -11
_diffrn_reflns_limit_k_max 16
_diffrn_reflns_limit_k_min -16
_diffrn_reflns_limit_l_max 20
_diffrn_reflns_limit_l_min -20
_diffrn_reflns_number 15212
_diffrn_reflns_point_group_measured_fraction_full 0.968
_diffrn_reflns_point_group_measured_fraction_max 0.960
_diffrn_reflns_theta_full 67.679
_diffrn_reflns_theta_max 74.038
_diffrn_reflns_theta_min 2.816
_exptl_absorpt_coefficient_mu 7.088
_exptl_absorpt_correction_T_max 0.7876
_exptl_absorpt_correction_T_min 0.4475
_exptl_absorpt_correction_type numerical
_exptl_absorpt_process_details 'SADABS 2014/5'
_exptl_crystal_colour colourless
_exptl_crystal_density_diffrn 1.371
_exptl_crystal_description plate
_exptl_crystal_F_000 896
_exptl_crystal_size_max 0.170
_exptl_crystal_size_mid 0.137
_exptl_crystal_size_min 0.047
_refine_diff_density_max 0.715
_refine_diff_density_min -0.970
_refine_diff_density_rms 0.049
_refine_ls_extinction_method none
_refine_ls_goodness_of_fit_ref 1.047
_refine_ls_hydrogen_treatment constr
_refine_ls_matrix_type full
_refine_ls_number_parameters 470
_refine_ls_number_reflns 8243
_refine_ls_number_restraints 0
_refine_ls_restrained_S_all 1.047
_refine_ls_R_factor_all 0.0294
_refine_ls_R_factor_gt 0.0282
_refine_ls_shift/su_max 0.002
_refine_ls_shift/su_mean 0.000
_refine_ls_structure_factor_coef Fsqd
_refine_ls_weighting_details 'w=1/[\s^2^(Fo^2^)+(0.0336P)^2^+1.2735P] where P=(Fo^2^+2Fc^2^)/3'
_refine_ls_weighting_scheme calc
_refine_ls_wR_factor_gt 0.0720
_refine_ls_wR_factor_ref 0.0728
_reflns_Friedel_coverage 0.000
_reflns_number_gt 7894
_reflns_number_total 8243
_reflns_threshold_expression 'I > 2\s(I)'
_cod_data_source_file c7dt00398f2.cif
_cod_data_source_block riv1685
_cod_original_cell_volume 2106.48(7)
_cod_database_code 7042653
_shelx_shelxl_version_number 2014/7
_shelx_space_group_comment
; 
The symmetry employed for this shelxl refinement is uniquely defined 
by the following loop, which should always be used as a source of 
symmetry information in preference to the above space-group names. 
They are only intended as comments. 
;
_shelx_estimated_absorpt_t_min 0.379
_shelx_estimated_absorpt_t_max 0.732

loop_
_space_group_symop_operation_xyz
'x, y, z'
'-x, -y, -z'

loop_
_atom_site_label
_atom_site_type_symbol
_atom_site_fract_x
_atom_site_fract_y
_atom_site_fract_z
_atom_site_U_iso_or_equiv
_atom_site_adp_type
_atom_site_occupancy
_atom_site_site_symmetry_order
_atom_site_calc_flag
_atom_site_refinement_flags_posn
_atom_site_refinement_flags_adp
I I 0.51067(2) 0.67056(2) 0.81993(2) 0.05165(6) Uani 1 1 d . .
Cu Cu 0.43246(4) 0.51258(2) 0.80672(2) 0.03820(8) Uani 1 1 d . .
P P 0.49197(4) 0.36712(3) 0.75790(3) 0.02328(9) Uani 1 1 d . .
N1 N 0.15239(15) 0.33017(12) 0.80141(9) 0.0245(3) Uani 1 1 d . .
N2 N 0.18688(15) 0.22377(12) 0.71046(9) 0.0226(3) Uani 1 1 d . .
C1 C 0.25247(17) 0.28451(13) 0.74603(10) 0.0210(3) Uani 1 1 d . .
C2 C 0.02805(19) 0.29766(16) 0.79965(12) 0.0298(4) Uani 1 1 d . .
H2 H -0.0565 0.3184 0.8320 0.036 Uiso 1 1 calc R U
C3 C 0.04965(19) 0.23246(15) 0.74460(12) 0.0289(4) Uani 1 1 d . .
H3 H -0.0167 0.1980 0.7310 0.035 Uiso 1 1 calc R U
C4 C 0.38868(18) 0.29276(14) 0.72512(11) 0.0252(3) Uani 1 1 d . .
H4 H 0.4358 0.2504 0.6856 0.030 Uiso 1 1 calc R U
C11 C 0.17454(18) 0.39164(15) 0.86037(11) 0.0260(4) Uani 1 1 d . .
C12 C 0.1556(2) 0.49786(16) 0.83671(13) 0.0330(4) Uani 1 1 d . .
C13 C 0.1818(3) 0.55589(18) 0.89391(15) 0.0460(6) Uani 1 1 d . .
H13 H 0.1701 0.6282 0.8802 0.055 Uiso 1 1 calc R U
C14 C 0.2248(3) 0.50902(19) 0.97027(15) 0.0473(6) Uani 1 1 d . .
H14 H 0.2436 0.5497 1.0078 0.057 Uiso 1 1 calc R U
C15 C 0.2405(2) 0.40497(18) 0.99246(13) 0.0389(5) Uani 1 1 d . .
H15 H 0.2690 0.3746 1.0455 0.047 Uiso 1 1 calc R U
C16 C 0.2153(2) 0.34259(16) 0.93800(12) 0.0301(4) Uani 1 1 d . .
C17 C 0.1006(3) 0.54816(17) 0.75492(14) 0.0421(5) Uani 1 1 d . .
H17 H 0.1213 0.4976 0.7148 0.051 Uiso 1 1 calc R U
C18 C 0.1650(3) 0.6434(2) 0.71075(16) 0.0539(6) Uani 1 1 d . .
H18A H 0.1257 0.6723 0.6588 0.065 Uiso 1 1 calc R U
H18B H 0.1474 0.6940 0.7492 0.065 Uiso 1 1 calc R U
H18C H 0.2630 0.6252 0.6960 0.065 Uiso 1 1 calc R U
C19 C -0.0540(3) 0.5736(2) 0.7739(2) 0.0581(7) Uani 1 1 d . .
H19A H -0.0891 0.6060 0.7212 0.070 Uiso 1 1 calc R U
H19B H -0.0944 0.5108 0.7971 0.070 Uiso 1 1 calc R U
H19C H -0.0772 0.6204 0.8155 0.070 Uiso 1 1 calc R U
C20 C 0.2281(3) 0.22747(17) 0.96411(13) 0.0405(5) Uani 1 1 d . .
H20 H 0.2499 0.1970 0.9106 0.049 Uiso 1 1 calc R U
C21 C 0.3386(3) 0.1821(2) 1.01775(19) 0.0552(7) Uani 1 1 d . .
H21A H 0.4255 0.2029 0.9879 0.066 Uiso 1 1 calc R U
H21B H 0.3169 0.2064 1.0727 0.066 Uiso 1 1 calc R U
H21C H 0.3450 0.1074 1.0274 0.066 Uiso 1 1 calc R U
C22 C 0.0959(3) 0.1949(3) 1.0106(3) 0.0881(13) Uani 1 1 d . .
H22A H 0.0238 0.2239 0.9765 0.106 Uiso 1 1 calc R U
H22B H 0.1029 0.1202 1.0203 0.106 Uiso 1 1 calc R U
H22C H 0.0748 0.2192 1.0656 0.106 Uiso 1 1 calc R U
C31 C 0.25304(18) 0.14061(14) 0.66713(11) 0.0235(3) Uani 1 1 d . .
C32 C 0.28334(19) 0.15799(14) 0.57824(12) 0.0271(4) Uani 1 1 d . .
C33 C 0.3337(2) 0.07319(17) 0.53839(13) 0.0352(4) Uani 1 1 d . .
H33 H 0.3532 0.0820 0.4780 0.042 Uiso 1 1 calc R U
C34 C 0.3556(2) -0.02335(16) 0.58542(15) 0.0389(5) Uani 1 1 d . .
H34 H 0.3887 -0.0801 0.5570 0.047 Uiso 1 1 calc R U
C35 C 0.3299(2) -0.03808(15) 0.67330(14) 0.0359(4) Uani 1 1 d . .
H35 H 0.3481 -0.1045 0.7049 0.043 Uiso 1 1 calc R U
C36 C 0.27722(19) 0.04405(15) 0.71622(12) 0.0287(4) Uani 1 1 d . .
C37 C 0.2597(2) 0.26315(15) 0.52520(12) 0.0302(4) Uani 1 1 d . .
H37 H 0.2498 0.3148 0.5638 0.036 Uiso 1 1 calc R U
C38 C 0.3778(3) 0.28520(18) 0.45385(14) 0.0422(5) Uani 1 1 d . .
H38A H 0.3576 0.3537 0.4216 0.051 Uiso 1 1 calc R U
H38B H 0.4606 0.2813 0.4786 0.051 Uiso 1 1 calc R U
H38C H 0.3907 0.2347 0.4156 0.051 Uiso 1 1 calc R U
C39 C 0.1275(3) 0.2751(2) 0.48857(18) 0.0507(6) Uani 1 1 d . .
H39A H 0.1130 0.3431 0.4544 0.061 Uiso 1 1 calc R U
H39B H 0.1331 0.2232 0.4525 0.061 Uiso 1 1 calc R U
H39C H 0.0518 0.2667 0.5353 0.061 Uiso 1 1 calc R U
C40 C 0.2482(2) 0.02616(17) 0.81302(13) 0.0352(4) Uani 1 1 d . .
H40 H 0.2079 0.0928 0.8315 0.042 Uiso 1 1 calc R U
C41 C 0.3784(2) -0.0104(2) 0.85199(15) 0.0440(5) Uani 1 1 d . .
H41A H 0.3565 -0.0212 0.9143 0.053 Uiso 1 1 calc R U
H41B H 0.4217 -0.0746 0.8333 0.053 Uiso 1 1 calc R U
H41C H 0.4405 0.0413 0.8334 0.053 Uiso 1 1 calc R U
C42 C 0.1449(3) -0.0490(3) 0.84586(16) 0.0582(7) Uani 1 1 d . .
H42A H 0.1279 -0.0593 0.9083 0.070 Uiso 1 1 calc R U
H42B H 0.0600 -0.0216 0.8236 0.070 Uiso 1 1 calc R U
H42C H 0.1805 -0.1144 0.8267 0.070 Uiso 1 1 calc R U
C51 C 0.60321(18) 0.27838(14) 0.82454(11) 0.0251(3) Uani 1 1 d . .
C52 C 0.6295(2) 0.30135(17) 0.89979(13) 0.0332(4) Uani 1 1 d . .
H52 H 0.5900 0.3642 0.9176 0.040 Uiso 1 1 calc R U
C53 C 0.7141(2) 0.2321(2) 0.94923(14) 0.0418(5) Uani 1 1 d . .
H53 H 0.7315 0.2477 1.0010 0.050 Uiso 1 1 calc R U
C54 C 0.7725(2) 0.14115(18) 0.92318(14) 0.0414(5) Uani 1 1 d . .
H54 H 0.8308 0.0947 0.9568 0.050 Uiso 1 1 calc R U
C55 C 0.7469(2) 0.11689(17) 0.84840(15) 0.0386(5) Uani 1 1 d . .
H55 H 0.7870 0.0540 0.8307 0.046 Uiso 1 1 calc R U
C56 C 0.6620(2) 0.18547(15) 0.79965(13) 0.0329(4) Uani 1 1 d . .
H56 H 0.6435 0.1689 0.7486 0.039 Uiso 1 1 calc R U
C61 C 0.61419(19) 0.39634(13) 0.66109(12) 0.0262(4) Uani 1 1 d . .
C62 C 0.7433(2) 0.41496(17) 0.66795(14) 0.0355(4) Uani 1 1 d . .
H62 H 0.7677 0.4116 0.7226 0.043 Uiso 1 1 calc R U
C63 C 0.8365(2) 0.43837(19) 0.59547(16) 0.0436(5) Uani 1 1 d . .
H63 H 0.9247 0.4498 0.6009 0.052 Uiso 1 1 calc R U
C64 C 0.8019(2) 0.44512(17) 0.51561(15) 0.0420(5) Uani 1 1 d . .
H64 H 0.8659 0.4616 0.4662 0.050 Uiso 1 1 calc R U
C65 C 0.6742(2) 0.42793(17) 0.50773(14) 0.0388(5) Uani 1 1 d . .
H65 H 0.6503 0.4326 0.4527 0.047 Uiso 1 1 calc R U
C66 C 0.5801(2) 0.40374(15) 0.58019(13) 0.0312(4) Uani 1 1 d . .
H66 H 0.4921 0.3922 0.5743 0.037 Uiso 1 1 calc R U
C1S C 0.8077(2) 0.05889(17) 0.60900(15) 0.0410(5) Uani 1 1 d . .
C2S C 0.6996(3) 0.01014(19) 0.65296(16) 0.0440(5) Uani 1 1 d . .
H2S H 0.6097 0.0412 0.6475 0.053 Uiso 1 1 calc R U
C3S C 0.7207(3) -0.0832(2) 0.70479(18) 0.0585(7) Uani 1 1 d . .
H3S H 0.6455 -0.1161 0.7346 0.070 Uiso 1 1 calc R U
C4S C 0.8510(4) -0.1287(2) 0.71322(19) 0.0647(8) Uani 1 1 d . .
H4S H 0.8659 -0.1927 0.7490 0.078 Uiso 1 1 calc R U
C5S C 0.9595(3) -0.0806(2) 0.6695(2) 0.0603(7) Uani 1 1 d . .
H5S H 1.0493 -0.1118 0.6751 0.072 Uiso 1 1 calc R U
C6S C 0.9385(3) 0.0115(2) 0.61807(18) 0.0491(6) Uani 1 1 d . .
H6S H 1.0141 0.0438 0.5881 0.059 Uiso 1 1 calc R U
C7S C 0.7851(3) 0.1607(2) 0.5536(2) 0.0616(7) Uani 1 1 d . .
H7SA H 0.6889 0.1773 0.5477 0.074 Uiso 1 1 calc R U
H7SB H 0.8394 0.1583 0.4972 0.074 Uiso 1 1 calc R U
H7SC H 0.8124 0.2130 0.5796 0.074 Uiso 1 1 calc R U

loop_
_atom_site_aniso_label
_atom_site_aniso_U_11
_atom_site_aniso_U_22
_atom_site_aniso_U_33
_atom_site_aniso_U_23
_atom_site_aniso_U_13
_atom_site_aniso_U_12
I 0.07459(13) 0.03323(8) 0.05512(10) -0.00973(6) -0.01689(8) -0.02012(7)
Cu 0.0508(2) 0.02567(15) 0.04261(17) -0.01037(12) -0.01435(14) -0.00474(13)
P 0.0211(2) 0.0238(2) 0.0272(2) -0.00659(16) -0.00469(16) -0.00546(16)
N1 0.0203(8) 0.0314(8) 0.0234(7) -0.0105(6) -0.0023(5) -0.0027(6)
N2 0.0186(7) 0.0277(7) 0.0233(7) -0.0075(6) -0.0017(5) -0.0057(5)
C1 0.0208(9) 0.0232(8) 0.0192(7) -0.0037(6) -0.0036(6) -0.0035(6)
C2 0.0186(9) 0.0409(10) 0.0309(9) -0.0108(8) -0.0011(7) -0.0042(7)
C3 0.0191(9) 0.0385(10) 0.0310(9) -0.0079(8) -0.0027(7) -0.0076(7)
C4 0.0203(9) 0.0290(9) 0.0284(8) -0.0121(7) 0.0000(6) -0.0055(7)
C11 0.0224(9) 0.0339(10) 0.0232(8) -0.0118(7) -0.0001(6) -0.0037(7)
C12 0.0356(11) 0.0343(10) 0.0295(9) -0.0110(8) -0.0055(8) 0.0014(8)
C13 0.0685(17) 0.0333(11) 0.0399(12) -0.0132(9) -0.0143(11) -0.0024(10)
C14 0.0696(17) 0.0459(13) 0.0349(11) -0.0162(10) -0.0138(11) -0.0150(11)
C15 0.0494(13) 0.0462(12) 0.0255(9) -0.0075(8) -0.0072(8) -0.0160(10)
C16 0.0304(10) 0.0377(10) 0.0239(8) -0.0069(7) -0.0010(7) -0.0105(8)
C17 0.0580(15) 0.0332(11) 0.0368(11) -0.0118(9) -0.0182(10) 0.0087(9)
C18 0.0665(18) 0.0489(14) 0.0417(13) -0.0002(11) -0.0130(12) 0.0029(12)
C19 0.0556(17) 0.0506(15) 0.0717(18) -0.0063(13) -0.0298(14) -0.0001(12)
C20 0.0575(15) 0.0382(11) 0.0296(10) -0.0009(8) -0.0130(9) -0.0161(10)
C21 0.0486(15) 0.0481(14) 0.0644(16) 0.0113(12) -0.0117(12) -0.0139(11)
C22 0.057(2) 0.077(2) 0.123(3) 0.048(2) -0.0348(19) -0.0401(17)
C31 0.0197(9) 0.0261(8) 0.0278(8) -0.0088(7) -0.0029(6) -0.0074(6)
C32 0.0263(10) 0.0304(9) 0.0270(9) -0.0093(7) -0.0028(7) -0.0070(7)
C33 0.0390(12) 0.0384(11) 0.0308(10) -0.0158(8) -0.0001(8) -0.0070(8)
C34 0.0389(12) 0.0319(10) 0.0489(12) -0.0203(9) 0.0005(9) -0.0054(8)
C35 0.0353(11) 0.0257(9) 0.0463(11) -0.0060(8) -0.0030(9) -0.0065(8)
C36 0.0255(10) 0.0289(9) 0.0322(9) -0.0047(7) -0.0026(7) -0.0078(7)
C37 0.0334(11) 0.0324(10) 0.0250(9) -0.0060(7) -0.0035(7) -0.0046(7)
C38 0.0455(13) 0.0419(12) 0.0346(11) -0.0024(9) 0.0037(9) -0.0076(9)
C39 0.0422(14) 0.0524(14) 0.0576(15) 0.0010(11) -0.0183(11) -0.0059(11)
C40 0.0371(12) 0.0365(10) 0.0304(10) 0.0000(8) -0.0043(8) -0.0080(8)
C41 0.0423(13) 0.0506(13) 0.0410(12) -0.0013(10) -0.0117(9) -0.0128(10)
C42 0.0516(16) 0.085(2) 0.0394(12) 0.0100(13) -0.0085(11) -0.0366(15)
C51 0.0223(9) 0.0287(9) 0.0254(8) -0.0024(7) -0.0040(6) -0.0087(7)
C52 0.0327(11) 0.0390(11) 0.0311(9) -0.0082(8) -0.0069(8) -0.0089(8)
C53 0.0401(13) 0.0574(14) 0.0310(10) -0.0021(9) -0.0122(9) -0.0136(10)
C54 0.0369(12) 0.0456(12) 0.0382(11) 0.0101(9) -0.0125(9) -0.0075(9)
C55 0.0366(12) 0.0328(10) 0.0442(12) -0.0006(9) -0.0087(9) -0.0020(8)
C56 0.0358(11) 0.0317(10) 0.0323(10) -0.0057(8) -0.0085(8) -0.0034(8)
C61 0.0247(9) 0.0223(8) 0.0311(9) -0.0012(7) -0.0044(7) -0.0053(6)
C62 0.0297(11) 0.0390(11) 0.0392(11) 0.0012(8) -0.0089(8) -0.0137(8)
C63 0.0277(11) 0.0450(12) 0.0554(14) 0.0046(10) -0.0032(9) -0.0156(9)
C64 0.0360(12) 0.0382(11) 0.0429(12) 0.0070(9) 0.0052(9) -0.0068(9)
C65 0.0388(12) 0.0400(11) 0.0320(10) 0.0029(8) -0.0032(8) -0.0016(9)
C66 0.0273(10) 0.0338(10) 0.0317(9) -0.0011(8) -0.0067(7) -0.0042(7)
C1S 0.0454(13) 0.0359(11) 0.0469(12) -0.0158(9) -0.0101(10) -0.0072(9)
C2S 0.0394(13) 0.0473(13) 0.0518(13) -0.0247(11) -0.0029(10) -0.0100(10)
C3S 0.074(2) 0.0521(15) 0.0516(15) -0.0201(12) 0.0126(13) -0.0267(14)
C4S 0.102(3) 0.0381(13) 0.0525(15) -0.0077(11) -0.0151(15) -0.0009(14)
C5S 0.0605(18) 0.0540(16) 0.0690(18) -0.0192(14) -0.0221(14) 0.0088(13)
C6S 0.0388(13) 0.0498(14) 0.0640(16) -0.0216(12) -0.0068(11) -0.0083(10)
C7S 0.073(2) 0.0434(14) 0.0700(18) -0.0067(13) -0.0174(15) -0.0099(13)

loop_
_atom_type_symbol
_atom_type_description
_atom_type_scat_dispersion_real
_atom_type_scat_dispersion_imag
_atom_type_scat_source
C C 0.0181 0.0091 'International Tables Vol C Tables 4.2.6.8 and 6.1.1.4'
H H 0.0000 0.0000 'International Tables Vol C Tables 4.2.6.8 and 6.1.1.4'
N N 0.0311 0.0180 'International Tables Vol C Tables 4.2.6.8 and 6.1.1.4'
P P 0.2955 0.4335 'International Tables Vol C Tables 4.2.6.8 and 6.1.1.4'
Cu Cu -1.9646 0.5888 'International Tables Vol C Tables 4.2.6.8 and 6.1.1.4'
I I -0.3257 6.8362 'International Tables Vol C Tables 4.2.6.8 and 6.1.1.4'

loop_
_geom_angle_atom_site_label_1
_geom_angle_atom_site_label_2
_geom_angle_atom_site_label_3
_geom_angle
P Cu I 144.52(2)
C4 P C51 106.50(9)
C4 P C61 102.30(8)
C51 P C61 99.84(8)
C4 P Cu 128.41(6)
C51 P Cu 110.86(6)
C61 P Cu 104.89(6)
C1 N1 C2 109.86(15)
C1 N1 C11 125.07(15)
C2 N1 C11 124.61(15)
C1 N2 C3 109.76(14)
C1 N2 C31 125.00(15)
C3 N2 C31 122.50(15)
N1 C1 C4 131.48(16)
N1 C1 N2 104.74(14)
C4 C1 N2 123.78(16)
C3 C2 N1 107.73(16)
C2 C3 N2 107.90(16)
C1 C4 P 132.02(14)
C12 C11 C16 123.23(17)
C12 C11 N1 118.09(16)
C16 C11 N1 118.67(17)
C13 C12 C11 117.04(19)
C13 C12 C17 121.4(2)
C11 C12 C17 121.46(18)
C14 C13 C12 120.7(2)
C15 C14 C13 121.0(2)
C14 C15 C16 120.9(2)
C11 C16 C15 116.99(19)
C11 C16 C20 122.18(17)
C15 C16 C20 120.81(18)
C12 C17 C18 113.2(2)
C12 C17 C19 109.6(2)
C18 C17 C19 110.4(2)
C22 C20 C21 108.8(2)
C22 C20 C16 110.8(2)
C21 C20 C16 115.01(19)
C32 C31 C36 122.72(17)
C32 C31 N2 119.16(16)
C36 C31 N2 118.01(16)
C33 C32 C31 117.21(18)
C33 C32 C37 120.12(17)
C31 C32 C37 122.65(16)
C34 C33 C32 121.10(19)
C35 C34 C33 120.65(19)
C34 C35 C36 120.47(19)
C35 C36 C31 117.78(18)
C35 C36 C40 119.71(18)
C31 C36 C40 122.51(17)
C32 C37 C39 110.00(17)
C32 C37 C38 112.64(17)
C39 C37 C38 110.44(18)
C36 C40 C42 110.95(18)
C36 C40 C41 111.41(18)
C42 C40 C41 110.88(19)
C52 C51 C56 119.06(18)
C52 C51 P 121.39(15)
C56 C51 P 119.55(14)
C51 C52 C53 120.0(2)
C54 C53 C52 120.1(2)
C53 C54 C55 120.6(2)
C54 C55 C56 119.2(2)
C55 C56 C51 120.99(19)
C66 C61 C62 118.63(18)
C66 C61 P 121.69(14)
C62 C61 P 119.65(15)
C63 C62 C61 120.4(2)
C64 C63 C62 120.5(2)
C65 C64 C63 119.8(2)
C64 C65 C66 120.2(2)
C61 C66 C65 120.44(19)
C2S C1S C6S 118.4(2)
C2S C1S C7S 120.9(2)
C6S C1S C7S 120.7(2)
C1S C2S C3S 120.8(2)
C4S C3S C2S 119.9(3)
C5S C4S C3S 119.6(3)
C6S C5S C4S 120.4(3)
C5S C6S C1S 120.9(3)

loop_
_geom_bond_atom_site_label_1
_geom_bond_atom_site_label_2
_geom_bond_distance
I Cu 2.4394(3)
Cu P 2.2025(5)
P C4 1.7596(18)
P C51 1.8355(19)
P C61 1.8356(19)
N1 C1 1.375(2)
N1 C2 1.401(2)
N1 C11 1.439(2)
N2 C1 1.386(2)
N2 C3 1.394(2)
N2 C31 1.442(2)
C1 C4 1.375(3)
C2 C3 1.331(3)
C11 C12 1.400(3)
C11 C16 1.402(3)
C12 C13 1.399(3)
C12 C17 1.523(3)
C13 C14 1.385(3)
C14 C15 1.369(3)
C15 C16 1.403(3)
C16 C20 1.518(3)
C17 C18 1.527(4)
C17 C19 1.534(4)
C20 C22 1.500(4)
C20 C21 1.517(3)
C31 C32 1.398(2)
C31 C36 1.399(3)
C32 C33 1.397(3)
C32 C37 1.518(3)
C33 C34 1.383(3)
C34 C35 1.380(3)
C35 C36 1.398(3)
C36 C40 1.520(3)
C37 C39 1.528(3)
C37 C38 1.530(3)
C40 C42 1.528(3)
C40 C41 1.530(3)
C51 C52 1.388(3)
C51 C56 1.395(3)
C52 C53 1.395(3)
C53 C54 1.378(4)
C54 C55 1.385(3)
C55 C56 1.387(3)
C61 C66 1.392(3)
C61 C62 1.394(3)
C62 C63 1.387(3)
C63 C64 1.379(4)
C64 C65 1.377(3)
C65 C66 1.394(3)
C1S C2S 1.380(3)
C1S C6S 1.393(4)
C1S C7S 1.497(4)
C2S C3S 1.382(4)
C3S C4S 1.380(5)
C4S C5S 1.378(5)
C5S C6S 1.366(4)

loop_
_geom_torsion_atom_site_label_1
_geom_torsion_atom_site_label_2
_geom_torsion_atom_site_label_3
_geom_torsion_atom_site_label_4
_geom_torsion
I Cu P C4 -152.69(8)
I Cu P C51 73.69(7)
I Cu P C61 -33.21(7)
C2 N1 C1 C4 179.31(19)
C11 N1 C1 C4 -8.1(3)
C2 N1 C1 N2 0.08(19)
C11 N1 C1 N2 172.67(16)
C3 N2 C1 N1 -0.43(19)
C31 N2 C1 N1 -161.96(16)
C3 N2 C1 C4 -179.73(17)
C31 N2 C1 C4 18.7(3)
C1 N1 C2 C3 0.3(2)
C11 N1 C2 C3 -172.32(18)
N1 C2 C3 N2 -0.6(2)
C1 N2 C3 C2 0.6(2)
C31 N2 C3 C2 162.71(17)
N1 C1 C4 P -1.9(3)
N2 C1 C4 P 177.24(14)
C51 P C4 C1 110.27(19)
C61 P C4 C1 -145.43(19)
Cu P C4 C1 -24.9(2)
C1 N1 C11 C12 98.0(2)
C2 N1 C11 C12 -90.4(2)
C1 N1 C11 C16 -81.3(2)
C2 N1 C11 C16 90.2(2)
C16 C11 C12 C13 1.3(3)
N1 C11 C12 C13 -178.0(2)
C16 C11 C12 C17 -175.1(2)
N1 C11 C12 C17 5.6(3)
C11 C12 C13 C14 0.0(4)
C17 C12 C13 C14 176.4(2)
C12 C13 C14 C15 -1.1(4)
C13 C14 C15 C16 0.8(4)
C12 C11 C16 C15 -1.5(3)
N1 C11 C16 C15 177.79(17)
C12 C11 C16 C20 176.8(2)
N1 C11 C16 C20 -3.9(3)
C14 C15 C16 C11 0.4(3)
C14 C15 C16 C20 -177.9(2)
C13 C12 C17 C18 40.3(3)
C11 C12 C17 C18 -143.4(2)
C13 C12 C17 C19 -83.5(3)
C11 C12 C17 C19 92.8(2)
C11 C16 C20 C22 -88.6(3)
C15 C16 C20 C22 89.6(3)
C11 C16 C20 C21 147.5(2)
C15 C16 C20 C21 -34.3(3)
C1 N2 C31 C32 -96.5(2)
C3 N2 C31 C32 104.2(2)
C1 N2 C31 C36 87.0(2)
C3 N2 C31 C36 -72.3(2)
C36 C31 C32 C33 3.1(3)
N2 C31 C32 C33 -173.16(17)
C36 C31 C32 C37 -178.74(17)
N2 C31 C32 C37 5.0(3)
C31 C32 C33 C34 -1.6(3)
C37 C32 C33 C34 -179.79(19)
C32 C33 C34 C35 -0.9(3)
C33 C34 C35 C36 2.0(3)
C34 C35 C36 C31 -0.5(3)
C34 C35 C36 C40 179.4(2)
C32 C31 C36 C35 -2.1(3)
N2 C31 C36 C35 174.23(17)
C32 C31 C36 C40 178.01(18)
N2 C31 C36 C40 -5.7(3)
C33 C32 C37 C39 78.5(2)
C31 C32 C37 C39 -99.6(2)
C33 C32 C37 C38 -45.1(3)
C31 C32 C37 C38 136.8(2)
C35 C36 C40 C42 -59.9(3)
C31 C36 C40 C42 120.0(2)
C35 C36 C40 C41 64.2(3)
C31 C36 C40 C41 -115.9(2)
C4 P C51 C52 -137.38(16)
C61 P C51 C52 116.56(16)
Cu P C51 C52 6.36(17)
C4 P C51 C56 42.13(18)
C61 P C51 C56 -63.94(17)
Cu P C51 C56 -174.14(14)
C56 C51 C52 C53 0.2(3)
P C51 C52 C53 179.73(16)
C51 C52 C53 C54 0.5(3)
C52 C53 C54 C55 -0.7(4)
C53 C54 C55 C56 0.2(3)
C54 C55 C56 C51 0.5(3)
C52 C51 C56 C55 -0.7(3)
P C51 C56 C55 179.76(16)
C4 P C61 C66 29.47(18)
C51 P C61 C66 138.91(16)
Cu P C61 C66 -106.25(15)
C4 P C61 C62 -152.63(16)
C51 P C61 C62 -43.19(18)
Cu P C61 C62 71.65(16)
C66 C61 C62 C63 -1.2(3)
P C61 C62 C63 -179.21(17)
C61 C62 C63 C64 1.0(4)
C62 C63 C64 C65 -0.4(4)
C63 C64 C65 C66 0.0(4)
C62 C61 C66 C65 0.9(3)
P C61 C66 C65 178.79(16)
C64 C65 C66 C61 -0.2(3)
C6S C1S C2S C3S 0.1(3)
C7S C1S C2S C3S -179.3(2)
C1S C2S C3S C4S 0.2(4)
C2S C3S C4S C5S -0.3(4)
C3S C4S C5S C6S 0.1(4)
C4S C5S C6S C1S 0.2(4)
C2S C1S C6S C5S -0.3(4)
C7S C1S C6S C5S 179.1(3)
